data_7061371
loop_
_publ_author_name
'Jing, Haoyu'
'Liu, Sijia'
'Jiang, Jianbing'
'Tran, Vy-Phuong'
'Rong, Jie'
'Wang, Pengzhi'
'Lindsey, Jonathan S.'

_publ_section_title
;
 &#x000D; Meso bromination and derivatization of synthetic
 bacteriochlorins
;
_journal_name_full 'New Journal of Chemistry'
_journal_paper_doi 10.1039/D1NJ05853C
_journal_year 2022
_chemical_formula_moiety 'C35 H44 N4 O5'
_chemical_formula_sum 'C35 H44 N4 O5'
_chemical_formula_weight 600.74
_chemical_name_common EtEs
_space_group_crystal_system monoclinic
_space_group_IT_number 14
_space_group_name_Hall '-P 2ybc'
_space_group_name_H-M_alt 'P 1 21/c 1'
_atom_sites_solution_hydrogens mixed
_atom_sites_solution_primary direct
_atom_sites_solution_secondary difmap
_audit_update_record
;
2021-11-04 deposited with the CCDC.	2022-01-17 downloaded from the CCDC.
;
_cell_angle_alpha 90
_cell_angle_beta 92.5280(10)
_cell_angle_gamma 90
_cell_formula_units_Z 4
_cell_length_a 13.9883(3)
_cell_length_b 11.3135(3)
_cell_length_c 20.5010(5)
_cell_measurement_reflns_used 221
_cell_measurement_temperature 110.(2)
_cell_measurement_theta_max 22.5254
_cell_measurement_theta_min 2.4747
_cell_volume 3241.26(14)
_computing_cell_refinement 'APEX2 v2012.4-3 (Bruker AXS)'
_computing_data_collection 'Bruker Instrument Service v2012.12.0.3'
_computing_data_reduction 'SAINT V7.68A (Bruker AXS Inc., 2009)'
_computing_structure_refinement 'SHELXL-2013 (Sheldrick, 2013)'
_computing_structure_solution 'SHELXS-97 (Sheldrick, 2008)'
_diffrn_ambient_temperature 110.(2)
_diffrn_detector_area_resol_mean 8.3333
_diffrn_measured_fraction_theta_full 1.000
_diffrn_measured_fraction_theta_max 1.000
_diffrn_measurement_device_type 'Bruker-Nonius X8 Kappa APEX II'
_diffrn_measurement_method 'phi and omega scans'
_diffrn_radiation_monochromator graphite
_diffrn_radiation_type MoK\a
_diffrn_radiation_wavelength 0.71073
_diffrn_reflns_av_R_equivalents 0.0378
_diffrn_reflns_av_sigmaI/netI 0.0309
_diffrn_reflns_limit_h_max 19
_diffrn_reflns_limit_h_min -19
_diffrn_reflns_limit_k_max 16
_diffrn_reflns_limit_k_min -14
_diffrn_reflns_limit_l_max 25
_diffrn_reflns_limit_l_min -29
_diffrn_reflns_number 58352
_diffrn_reflns_theta_full 30.51
_diffrn_reflns_theta_max 30.51
_diffrn_reflns_theta_min 1.99
_diffrn_source 'fine-focus sealed tube'
_exptl_absorpt_coefficient_mu 0.083
_exptl_absorpt_correction_T_max 0.7465
_exptl_absorpt_correction_T_min 0.6954
_exptl_absorpt_correction_type multi-scan
_exptl_absorpt_process_details
;
70331 Corrected reflections written
Estimated minimum and maximum transmission:  0.6954  0.7465
The ratio of these values is more reliable than their absolute values!
Additional spherical absorption correction applied with mu*r =  0.2000
Lambda/2 correction factor = 0.0015
;
_exptl_crystal_colour 'dark green'
_exptl_crystal_density_diffrn 1.231
_exptl_crystal_density_method 'not measured'
_exptl_crystal_description parallelapiped
_exptl_crystal_F_000 1288
_exptl_crystal_size_max 0.595
_exptl_crystal_size_mid 0.329
_exptl_crystal_size_min 0.228
_refine_diff_density_max 0.445
_refine_diff_density_min -0.255
_refine_ls_extinction_method none
_refine_ls_goodness_of_fit_ref 1.023
_refine_ls_hydrogen_treatment mixed
_refine_ls_matrix_type full
_refine_ls_number_parameters 441
_refine_ls_number_reflns 9892
_refine_ls_number_restraints 58
_refine_ls_restrained_S_all 1.027
_refine_ls_R_factor_all 0.0692
_refine_ls_R_factor_gt 0.0479
_refine_ls_shift/su_max 0.001
_refine_ls_shift/su_mean 0.000
_refine_ls_structure_factor_coef Fsqd
_refine_ls_weighting_details
;
w=1/[\s^2^(Fo^2^)+(0.0624P)^2^+1.0500P]
where P=(Fo^2^+2Fc^2^)/3
;
_refine_ls_weighting_scheme calc
_refine_ls_wR_factor_gt 0.1173
_refine_ls_wR_factor_ref 0.1296
_reflns_number_gt 7459
_reflns_number_total 9892
_reflns_threshold_expression 'I > 2\s(I)'
_cod_data_source_file d1nj05853c2.cif
_cod_data_source_block I_CCDC1
_cod_database_code 7061371

loop_
_space_group_symop_operation_xyz
'x, y, z'
'-x, y+1/2, -z+1/2'
'-x, -y, -z'
'x, -y-1/2, z-1/2'

loop_
_atom_site_type_symbol
_atom_site_label
_atom_site_fract_x
_atom_site_fract_y
_atom_site_fract_z
_atom_site_U_iso_or_equiv
_atom_site_adp_type
_atom_site_calc_flag
_atom_site_refinement_flags_adp
_atom_site_refinement_flags_occupancy
_atom_site_refinement_flags_posn
_atom_site_occupancy
_atom_site_disorder_assembly
_atom_site_disorder_group
O O1 -0.00659(8) 0.80595(10) 0.21111(5) 0.0371(3) Uani d . . . 1.0 . .
O O2 -0.00644(7) 0.69152(9) 0.30068(5) 0.0274(2) Uani d . . . 1.0 . .
O O3 0.03675(6) 0.96608(8) 0.34475(4) 0.02401(19) Uani d . . . 1.0 . .
O O4 0.79359(6) 1.05214(9) 0.45823(5) 0.0261(2) Uani d . . . 1.0 . .
N N1 0.27633(7) 0.84843(10) 0.32268(5) 0.0194(2) Uani d . . . 1.0 . .
H H1 0.3179(11) 0.8898(14) 0.3457(7) 0.023 Uiso d U . . 1.0 . .
N N2 0.27504(7) 1.05975(9) 0.40375(5) 0.0186(2) Uani d . . . 1.0 . .
N N3 0.49004(7) 1.04749(9) 0.42194(5) 0.01727(19) Uani d . . . 1.0 . .
H H3 0.4468(11) 1.0028(14) 0.4039(7) 0.021 Uiso d U . . 1.0 . .
N N4 0.48715(7) 0.83127(9) 0.34306(4) 0.01735(19) Uani d . . . 1.0 . .
C C1 0.29689(9) 0.75680(11) 0.28172(6) 0.0201(2) Uani d . . . 1.0 . .
C C2 0.20769(9) 0.71682(11) 0.25259(6) 0.0210(2) Uani d . . . 1.0 . .
C C3 0.13641(9) 0.78455(11) 0.27807(6) 0.0206(2) Uani d . . . 1.0 . .
C C4 0.17953(8) 0.86879(11) 0.32191(5) 0.0192(2) Uani d . . . 1.0 . .
C C5 0.13529(8) 0.95912(11) 0.35554(6) 0.0198(2) Uani d . . . 1.0 . .
C C6 0.17987(8) 1.04923(11) 0.39254(5) 0.0192(2) Uani d . . . 1.0 . .
C C7 0.12372(9) 1.14673(12) 0.42326(6) 0.0235(2) Uani d . . . 1.0 . .
H H7A 0.0904 1.1177 0.4617 0.028 Uiso calc U . R 1.0 . .
H H7B 0.0761 1.1813 0.3915 0.028 Uiso calc U . R 1.0 . .
C C8 0.20181(9) 1.23703(11) 0.44325(6) 0.0207(2) Uani d . . . 1.0 . .
C C9 0.29266(8) 1.16296(11) 0.43636(5) 0.0188(2) Uani d . . . 1.0 . .
C C10 0.38112(8) 1.20377(11) 0.45820(5) 0.0187(2) Uani d . . . 1.0 . .
H H10 0.3807 1.2776 0.4803 0.022 Uiso calc U . R 1.0 . .
C C11 0.47170(8) 1.15262(11) 0.45266(5) 0.0178(2) Uani d . . . 1.0 . .
C C12 0.56108(9) 1.19947(10) 0.47541(5) 0.0183(2) Uani d . . . 1.0 . .
C C13 0.63177(8) 1.11998(11) 0.45718(5) 0.0186(2) Uani d . . . 1.0 . .
C C14 0.58573(8) 1.02395(10) 0.42364(5) 0.0174(2) Uani d . . . 1.0 . .
C C15 0.62711(8) 0.92340(11) 0.39656(6) 0.0193(2) Uani d . . . 1.0 . .
H H15 0.6944 0.9155 0.4035 0.023 Uiso calc U . R 1.0 . .
C C16 0.58201(8) 0.83492(11) 0.36120(5) 0.0187(2) Uani d . . . 1.0 . .
C C17 0.63435(9) 0.72759(12) 0.33726(6) 0.0247(3) Uani d . . . 1.0 . .
H H17A 0.644 0.6682 0.3724 0.03 Uiso calc U . R 1.0 . .
H H17B 0.6972 0.7495 0.3205 0.03 Uiso calc U . R 1.0 . .
C C18 0.56653(9) 0.68133(11) 0.28240(6) 0.0215(2) Uani d . . . 1.0 . .
C C19 0.47363(8) 0.74140(11) 0.30046(5) 0.0182(2) Uani d . . . 1.0 . .
C C20 0.38617(9) 0.70961(11) 0.27109(6) 0.0211(2) Uani d . . . 1.0 . .
H H20 0.3877 0.6478 0.2398 0.025 Uiso calc U . R 1.0 . .
C C21 0.19604(10) 0.61593(12) 0.20584(6) 0.0260(3) Uani d . . . 1.0 . .
H H21A 0.2485 0.618 0.175 0.031 Uiso calc U . R 1.0 . .
H H21B 0.1348 0.625 0.1802 0.031 Uiso calc U . R 1.0 . .
C C22 0.19695(12) 0.49692(14) 0.24046(8) 0.0375(3) Uani d . . . 1.0 . .
H H22A 0.1934 0.4333 0.208 0.056 Uiso calc U . R 1.0 . .
H H22B 0.1418 0.4917 0.2682 0.056 Uiso calc U . R 1.0 . .
H H22C 0.2562 0.4891 0.2675 0.056 Uiso calc U . R 1.0 . .
C C23 0.03366(9) 0.76633(12) 0.25937(6) 0.0241(3) Uani d . . . 1.0 . .
C C24 -0.10366(10) 0.65475(14) 0.28210(8) 0.0342(3) Uani d . . . 1.0 . .
H H24A -0.1071 0.6261 0.2364 0.041 Uiso calc U . R 1.0 . .
H H24B -0.1484 0.722 0.2858 0.041 Uiso calc U . R 1.0 . .
C C25 -0.12929(11) 0.55745(15) 0.32774(8) 0.0401(4) Uani d . . . 1.0 . .
H H25A -0.1938 0.5287 0.316 0.06 Uiso calc U . R 1.0 . .
H H25B -0.1274 0.5876 0.3726 0.06 Uiso calc U . R 1.0 . .
H H25C -0.0834 0.4925 0.3245 0.06 Uiso calc U . R 1.0 . .
C C26 -0.01783(10) 0.92164(14) 0.39704(7) 0.0300(3) Uani d . . . 1.0 . .
H H26A -0.0853 0.943 0.3893 0.045 Uiso calc U . R 1.0 . .
H H26B 0.0063 0.9561 0.4384 0.045 Uiso calc U . R 1.0 . .
H H26C -0.0118 0.8354 0.3991 0.045 Uiso calc U . R 1.0 . .
C C27 0.18955(10) 1.28367(13) 0.51235(6) 0.0275(3) Uani d . . . 1.0 . .
H H27A 0.1279 1.3245 0.5142 0.041 Uiso calc U . R 1.0 . .
H H27B 0.2415 1.339 0.524 0.041 Uiso calc U . R 1.0 . .
H H27C 0.1914 1.2175 0.5432 0.041 Uiso calc U . R 1.0 . .
C C28 0.20229(10) 1.33931(12) 0.39444(6) 0.0279(3) Uani d . . . 1.0 . .
H H28A 0.2076 1.3079 0.3502 0.042 Uiso calc U . R 1.0 . .
H H28B 0.2569 1.3912 0.4051 0.042 Uiso calc U . R 1.0 . .
H H28C 0.1427 1.3844 0.3968 0.042 Uiso calc U . R 1.0 . .
C C29 0.57317(9) 1.31499(11) 0.51087(6) 0.0234(2) Uani d . . . 1.0 . .
H H29A 0.6279 1.3088 0.543 0.028 Uiso calc U . R 1.0 . .
H H29B 0.515 1.3313 0.5351 0.028 Uiso calc U . R 1.0 . .
C C30 0.59056(11) 1.41760(13) 0.46455(8) 0.0328(3) Uani d . . . 1.0 . .
H H30A 0.5353 1.4262 0.4338 0.049 Uiso calc U . R 1.0 . .
H H30B 0.648 1.4018 0.4403 0.049 Uiso calc U . R 1.0 . .
H H30C 0.5995 1.4907 0.4898 0.049 Uiso calc U . R 1.0 . .
C C31 0.73610(9) 1.12959(11) 0.46674(6) 0.0211(2) Uani d . . D 1.0 . .
C C34 0.56043(10) 0.54679(12) 0.27994(8) 0.0314(3) Uani d . . . 1.0 . .
H H34A 0.5378 0.5171 0.3214 0.047 Uiso calc U . R 1.0 . .
H H34B 0.6239 0.514 0.2726 0.047 Uiso calc U . R 1.0 . .
H H34C 0.5157 0.5229 0.2442 0.047 Uiso calc U . R 1.0 . .
C C35 0.59505(11) 0.73004(14) 0.21626(7) 0.0333(3) Uani d . . . 1.0 . .
H H35A 0.5448 0.7118 0.183 0.05 Uiso calc U . R 1.0 . .
H H35B 0.6553 0.6936 0.2041 0.05 Uiso calc U . R 1.0 . .
H H35C 0.6033 0.8159 0.2194 0.05 Uiso calc U . R 1.0 . .
O O5 0.7633(3) 1.2399(3) 0.4833(3) 0.0381(10) Uani d U P D 0.826(6) A 1
C C32 0.8654(3) 1.2608(4) 0.4888(3) 0.0512(12) Uani d U P D 0.826(6) A 1
H H32A 0.8915 1.2711 0.445 0.061 Uiso calc U P R 0.826(6) A 1
H H32B 0.8986 1.1936 0.5108 0.061 Uiso calc U P R 0.826(6) A 1
C C33 0.87876(18) 1.3721(2) 0.5285(2) 0.0716(13) Uani d U P D 0.826(6) A 1
H H33A 0.8484 1.4386 0.505 0.107 Uiso calc U P R 0.826(6) A 1
H H33B 0.9473 1.3881 0.5359 0.107 Uiso calc U P R 0.826(6) A 1
H H33C 0.8492 1.3621 0.5707 0.107 Uiso calc U P R 0.826(6) A 1
O O5A 0.7588(16) 1.2340(14) 0.4945(14) 0.038(4) Uani d U P D 0.174(6) A 2
C C32A 0.8578(15) 1.264(2) 0.5074(10) 0.037(4) Uani d U P D 0.174(6) A 2
H H32C 0.8984 1.194 0.4991 0.045 Uiso calc U P R 0.174(6) A 2
H H32D 0.8683 1.2867 0.5538 0.045 Uiso calc U P R 0.174(6) A 2
C C33A 0.8844(8) 1.3637(15) 0.4641(10) 0.082(6) Uani d U P D 0.174(6) A 2
H H33D 0.8766 1.3391 0.4183 0.123 Uiso calc U P R 0.174(6) A 2
H H33E 0.9512 1.386 0.4739 0.123 Uiso calc U P R 0.174(6) A 2
H H33F 0.8428 1.4315 0.4717 0.123 Uiso calc U P R 0.174(6) A 2

loop_
_atom_site_aniso_label
_atom_site_aniso_U_11
_atom_site_aniso_U_22
_atom_site_aniso_U_33
_atom_site_aniso_U_12
_atom_site_aniso_U_13
_atom_site_aniso_U_23
O1 0.0279(5) 0.0431(7) 0.0393(6) -0.0022(4) -0.0117(4) 0.0061(5)
O2 0.0186(4) 0.0322(5) 0.0313(5) -0.0042(4) 0.0014(3) -0.0036(4)
O3 0.0148(4) 0.0300(5) 0.0273(4) 0.0020(3) 0.0020(3) 0.0008(4)
O4 0.0187(4) 0.0266(5) 0.0330(5) 0.0028(4) 0.0007(3) -0.0043(4)
N1 0.0159(5) 0.0207(5) 0.0215(4) 0.0005(4) 0.0007(4) -0.0039(4)
N2 0.0181(5) 0.0207(5) 0.0172(4) 0.0026(4) 0.0023(3) -0.0006(4)
N3 0.0168(5) 0.0170(5) 0.0180(4) 0.0016(4) 0.0005(3) -0.0023(4)
N4 0.0177(5) 0.0177(5) 0.0167(4) 0.0008(4) 0.0023(3) -0.0009(3)
C1 0.0192(6) 0.0190(6) 0.0221(5) 0.0004(4) 0.0014(4) -0.0020(4)
C2 0.0191(6) 0.0211(6) 0.0225(5) -0.0003(4) -0.0010(4) -0.0013(4)
C3 0.0181(5) 0.0212(6) 0.0224(5) 0.0006(4) -0.0008(4) 0.0007(4)
C4 0.0168(5) 0.0208(6) 0.0200(5) 0.0005(4) 0.0012(4) 0.0006(4)
C5 0.0159(5) 0.0230(6) 0.0208(5) 0.0025(4) 0.0018(4) 0.0003(4)
C6 0.0173(5) 0.0217(6) 0.0189(5) 0.0038(4) 0.0028(4) 0.0002(4)
C7 0.0178(6) 0.0261(7) 0.0269(5) 0.0054(5) 0.0024(4) -0.0048(5)
C8 0.0187(5) 0.0221(6) 0.0214(5) 0.0058(4) 0.0010(4) -0.0029(4)
C9 0.0197(5) 0.0200(6) 0.0170(5) 0.0045(4) 0.0026(4) -0.0006(4)
C10 0.0205(5) 0.0178(6) 0.0180(5) 0.0034(4) 0.0019(4) -0.0018(4)
C11 0.0199(5) 0.0173(6) 0.0163(4) 0.0028(4) 0.0017(4) -0.0003(4)
C12 0.0201(5) 0.0164(6) 0.0184(5) 0.0016(4) 0.0007(4) 0.0002(4)
C13 0.0182(5) 0.0181(6) 0.0195(5) 0.0016(4) -0.0003(4) 0.0003(4)
C14 0.0157(5) 0.0184(6) 0.0181(5) 0.0015(4) 0.0006(4) 0.0004(4)
C15 0.0155(5) 0.0204(6) 0.0221(5) 0.0035(4) 0.0014(4) -0.0019(4)
C16 0.0178(5) 0.0186(6) 0.0199(5) 0.0034(4) 0.0035(4) -0.0013(4)
C17 0.0185(6) 0.0240(6) 0.0315(6) 0.0054(5) -0.0008(5) -0.0095(5)
C18 0.0181(5) 0.0213(6) 0.0254(5) 0.0021(4) 0.0038(4) -0.0066(5)
C19 0.0180(5) 0.0173(6) 0.0196(5) 0.0018(4) 0.0036(4) -0.0005(4)
C20 0.0196(6) 0.0205(6) 0.0234(5) -0.0001(4) 0.0024(4) -0.0045(4)
C21 0.0226(6) 0.0249(7) 0.0301(6) 0.0001(5) -0.0033(5) -0.0072(5)
C22 0.0369(8) 0.0232(7) 0.0519(9) -0.0008(6) -0.0026(7) -0.0024(6)
C23 0.0188(6) 0.0244(7) 0.0292(6) 0.0011(5) 0.0000(5) -0.0052(5)
C24 0.0165(6) 0.0377(8) 0.0485(8) -0.0049(5) 0.0027(5) -0.0112(7)
C25 0.0304(8) 0.0389(9) 0.0519(9) -0.0098(6) 0.0123(7) -0.0132(7)
C26 0.0211(6) 0.0357(8) 0.0339(7) 0.0011(5) 0.0094(5) 0.0016(6)
C27 0.0234(6) 0.0340(7) 0.0251(6) 0.0093(5) 0.0016(5) -0.0079(5)
C28 0.0270(7) 0.0263(7) 0.0303(6) 0.0070(5) -0.0017(5) 0.0023(5)
C29 0.0236(6) 0.0188(6) 0.0278(6) 0.0011(5) 0.0000(5) -0.0050(5)
C30 0.0322(7) 0.0201(7) 0.0468(8) 0.0019(5) 0.0089(6) 0.0014(6)
C31 0.0193(6) 0.0203(6) 0.0234(5) 0.0002(4) -0.0025(4) -0.0001(4)
C34 0.0271(7) 0.0226(7) 0.0444(8) 0.0047(5) -0.0004(6) -0.0098(6)
C35 0.0308(7) 0.0413(9) 0.0287(6) -0.0020(6) 0.0125(5) -0.0064(6)
O5 0.0189(10) 0.0194(11) 0.075(3) -0.0001(8) -0.0098(11) -0.0117(15)
C32 0.0180(12) 0.0322(15) 0.102(4) -0.0007(9) -0.0143(18) -0.0158(19)
C33 0.0344(12) 0.0386(14) 0.139(3) -0.0016(10) -0.0295(15) -0.0292(16)
O5A 0.023(5) 0.034(6) 0.057(7) 0.001(4) -0.016(4) 0.010(4)
C32A 0.025(5) 0.037(7) 0.048(6) 0.000(4) -0.012(4) 0.008(5)
C33A 0.026(5) 0.085(9) 0.134(13) -0.006(5) -0.008(6) 0.065(9)

loop_
_atom_type_symbol
_atom_type_description
_atom_type_scat_dispersion_real
_atom_type_scat_dispersion_imag
_atom_type_scat_source
C C 0.0033 0.0016 'International Tables Vol C Tables 4.2.6.8 and 6.1.1.4'
H H 0.0000 0.0000 'International Tables Vol C Tables 4.2.6.8 and 6.1.1.4'
N N 0.0061 0.0033 'International Tables Vol C Tables 4.2.6.8 and 6.1.1.4'
O O 0.0106 0.0060 'International Tables Vol C Tables 4.2.6.8 and 6.1.1.4'

loop_
_geom_angle_atom_site_label_1
_geom_angle_atom_site_label_2
_geom_angle_atom_site_label_3
_geom_angle_site_symmetry_1
_geom_angle_site_symmetry_3
_geom_angle
_geom_angle_publ_flag
C23 O2 C24 . . 115.32(11) ?
C5 O3 C26 . . 114.73(10) ?
C1 N1 C4 . . 110.66(10) ?
C1 N1 H1 . . 125.8(10) ?
C4 N1 H1 . . 123.5(10) ?
C6 N2 C9 . . 108.40(10) ?
C14 N3 C11 . . 111.10(10) ?
C14 N3 H3 . . 124.6(10) ?
C11 N3 H3 . . 124.3(10) ?
C19 N4 C16 . . 107.86(10) ?
N1 C1 C20 . . 127.05(11) ?
N1 C1 C2 . . 106.94(10) ?
C20 C1 C2 . . 126.00(11) ?
C3 C2 C1 . . 107.33(11) ?
C3 C2 C21 . . 127.39(11) ?
C1 C2 C21 . . 125.22(11) ?
C2 C3 C4 . . 108.52(11) ?
C2 C3 C23 . . 122.20(11) ?
C4 C3 C23 . . 129.28(11) ?
N1 C4 C5 . . 125.23(11) ?
N1 C4 C3 . . 106.55(10) ?
C5 C4 C3 . . 128.15(11) ?
O3 C5 C4 . . 114.98(11) ?
O3 C5 C6 . . 117.39(10) ?
C4 C5 C6 . . 127.24(11) ?
N2 C6 C5 . . 124.75(11) ?
N2 C6 C7 . . 113.18(11) ?
C5 C6 C7 . . 122.07(11) ?
C6 C7 C8 . . 102.72(10) ?
C6 C7 H7A . . 111.2 ?
C8 C7 H7A . . 111.2 ?
C6 C7 H7B . . 111.2 ?
C8 C7 H7B . . 111.2 ?
H7A C7 H7B . . 109.1 ?
C27 C8 C28 . . 110.43(11) ?
C27 C8 C9 . . 113.65(10) ?
C28 C8 C9 . . 108.99(10) ?
C27 C8 C7 . . 111.65(10) ?
C28 C8 C7 . . 110.59(10) ?
C9 C8 C7 . . 101.20(10) ?
N2 C9 C10 . . 125.97(11) ?
N2 C9 C8 . . 112.37(10) ?
C10 C9 C8 . . 121.55(11) ?
C9 C10 C11 . . 129.62(11) ?
C9 C10 H10 . . 115.2 ?
C11 C10 H10 . . 115.2 ?
N3 C11 C10 . . 125.56(11) ?
N3 C11 C12 . . 107.12(10) ?
C10 C11 C12 . . 127.30(11) ?
C13 C12 C11 . . 107.16(10) ?
C13 C12 C29 . . 128.52(11) ?
C11 C12 C29 . . 124.30(11) ?
C12 C13 C14 . . 108.02(10) ?
C12 C13 C31 . . 128.81(11) ?
C14 C13 C31 . . 123.13(10) ?
N3 C14 C15 . . 124.77(11) ?
N3 C14 C13 . . 106.60(10) ?
C15 C14 C13 . . 128.63(11) ?
C16 C15 C14 . . 127.77(11) ?
C16 C15 H15 . . 116.1 ?
C14 C15 H15 . . 116.1 ?
N4 C16 C15 . . 125.83(11) ?
N4 C16 C17 . . 111.53(10) ?
C15 C16 C17 . . 122.64(11) ?
C16 C17 C18 . . 102.70(10) ?
C16 C17 H17A . . 111.2 ?
C18 C17 H17A . . 111.2 ?
C16 C17 H17B . . 111.2 ?
C18 C17 H17B . . 111.2 ?
H17A C17 H17B . . 109.1 ?
C34 C18 C19 . . 113.91(11) ?
C34 C18 C17 . . 113.41(11) ?
C19 C18 C17 . . 100.15(9) ?
C34 C18 C35 . . 110.24(11) ?
C19 C18 C35 . . 108.18(11) ?
C17 C18 C35 . . 110.48(11) ?
N4 C19 C20 . . 124.93(11) ?
N4 C19 C18 . . 113.34(10) ?
C20 C19 C18 . . 121.56(10) ?
C1 C20 C19 . . 128.05(11) ?
C1 C20 H20 . . 116.0 ?
C19 C20 H20 . . 116.0 ?
C2 C21 C22 . . 112.21(11) ?
C2 C21 H21A . . 109.2 ?
C22 C21 H21A . . 109.2 ?
C2 C21 H21B . . 109.2 ?
C22 C21 H21B . . 109.2 ?
H21A C21 H21B . . 107.9 ?
C21 C22 H22A . . 109.5 ?
C21 C22 H22B . . 109.5 ?
H22A C22 H22B . . 109.5 ?
C21 C22 H22C . . 109.5 ?
H22A C22 H22C . . 109.5 ?
H22B C22 H22C . . 109.5 ?
O1 C23 O2 . . 124.21(12) ?
O1 C23 C3 . . 124.95(12) ?
O2 C23 C3 . . 110.63(11) ?
O2 C24 C25 . . 107.03(13) ?
O2 C24 H24A . . 110.3 ?
C25 C24 H24A . . 110.3 ?
O2 C24 H24B . . 110.3 ?
C25 C24 H24B . . 110.3 ?
H24A C24 H24B . . 108.6 ?
C24 C25 H25A . . 109.5 ?
C24 C25 H25B . . 109.5 ?
H25A C25 H25B . . 109.5 ?
C24 C25 H25C . . 109.5 ?
H25A C25 H25C . . 109.5 ?
H25B C25 H25C . . 109.5 ?
O3 C26 H26A . . 109.5 ?
O3 C26 H26B . . 109.5 ?
H26A C26 H26B . . 109.5 ?
O3 C26 H26C . . 109.5 ?
H26A C26 H26C . . 109.5 ?
H26B C26 H26C . . 109.5 ?
C8 C27 H27A . . 109.5 ?
C8 C27 H27B . . 109.5 ?
H27A C27 H27B . . 109.5 ?
C8 C27 H27C . . 109.5 ?
H27A C27 H27C . . 109.5 ?
H27B C27 H27C . . 109.5 ?
C8 C28 H28A . . 109.5 ?
C8 C28 H28B . . 109.5 ?
H28A C28 H28B . . 109.5 ?
C8 C28 H28C . . 109.5 ?
H28A C28 H28C . . 109.5 ?
H28B C28 H28C . . 109.5 ?
C12 C29 C30 . . 112.25(11) ?
C12 C29 H29A . . 109.2 ?
C30 C29 H29A . . 109.2 ?
C12 C29 H29B . . 109.2 ?
C30 C29 H29B . . 109.2 ?
H29A C29 H29B . . 107.9 ?
C29 C30 H30A . . 109.5 ?
C29 C30 H30B . . 109.5 ?
H30A C30 H30B . . 109.5 ?
C29 C30 H30C . . 109.5 ?
H30A C30 H30C . . 109.5 ?
H30B C30 H30C . . 109.5 ?
O4 C31 O5A . . 123.6(11) ?
O4 C31 O5 . . 121.9(2) ?
O4 C31 C13 . . 126.27(12) ?
O5A C31 C13 . . 109.7(10) ?
O5 C31 C13 . . 111.8(2) ?
C18 C34 H34A . . 109.5 ?
C18 C34 H34B . . 109.5 ?
H34A C34 H34B . . 109.5 ?
C18 C34 H34C . . 109.5 ?
H34A C34 H34C . . 109.5 ?
H34B C34 H34C . . 109.5 ?
C18 C35 H35A . . 109.5 ?
C18 C35 H35B . . 109.5 ?
H35A C35 H35B . . 109.5 ?
C18 C35 H35C . . 109.5 ?
H35A C35 H35C . . 109.5 ?
H35B C35 H35C . . 109.5 ?
C31 O5 C32 . . 116.0(3) ?
O5 C32 C33 . . 106.1(3) ?
O5 C32 H32A . . 110.5 ?
C33 C32 H32A . . 110.5 ?
O5 C32 H32B . . 110.5 ?
C33 C32 H32B . . 110.5 ?
H32A C32 H32B . . 108.7 ?
C32 C33 H33A . . 109.5 ?
C32 C33 H33B . . 109.5 ?
H33A C33 H33B . . 109.5 ?
C32 C33 H33C . . 109.5 ?
H33A C33 H33C . . 109.5 ?
H33B C33 H33C . . 109.5 ?
C31 O5A C32A . . 119.4(18) ?
O5A C32A C33A . . 109.2(15) ?
O5A C32A H32C . . 109.8 ?
C33A C32A H32C . . 109.8 ?
O5A C32A H32D . . 109.8 ?
C33A C32A H32D . . 109.8 ?
H32C C32A H32D . . 108.3 ?
C32A C33A H33D . . 109.5 ?
C32A C33A H33E . . 109.5 ?
H33D C33A H33E . . 109.5 ?
C32A C33A H33F . . 109.5 ?
H33D C33A H33F . . 109.5 ?
H33E C33A H33F . . 109.5 ?

loop_
_geom_bond_atom_site_label_1
_geom_bond_atom_site_label_2
_geom_bond_site_symmetry_2
_geom_bond_distance
_geom_bond_publ_flag
O1 C23 . 1.2031(16) ?
O2 C23 . 1.3379(16) ?
O2 C24 . 1.4568(16) ?
O3 C5 . 1.3887(14) ?
O3 C26 . 1.4343(15) ?
O4 C31 . 1.2071(15) ?
N1 C1 . 1.3726(15) ?
N1 C4 . 1.3729(15) ?
N1 H1 . 0.869(16) ?
N2 C6 . 1.3462(15) ?
N2 C9 . 1.3627(16) ?
N3 C14 . 1.3638(15) ?
N3 C11 . 1.3753(15) ?
N3 H3 . 0.859(16) ?
N4 C19 . 1.3482(15) ?
N4 C16 . 1.3627(15) ?
C1 C20 . 1.3842(17) ?
C1 C2 . 1.4326(17) ?
C2 C3 . 1.3785(17) ?
C2 C21 . 1.4947(17) ?
C3 C4 . 1.4255(17) ?
C3 C23 . 1.4855(17) ?
C4 C5 . 1.3929(16) ?
C5 C6 . 1.4007(17) ?
C6 C7 . 1.5079(16) ?
C7 C8 . 1.5380(18) ?
C7 H7A . 0.99 ?
C7 H7B . 0.99 ?
C8 C27 . 1.5285(16) ?
C8 C28 . 1.5301(18) ?
C8 C9 . 1.5340(16) ?
C9 C10 . 1.3769(17) ?
C10 C11 . 1.4020(16) ?
C10 H10 . 0.95 ?
C11 C12 . 1.4179(17) ?
C12 C13 . 1.3996(16) ?
C12 C29 . 1.5013(17) ?
C13 C14 . 1.4245(16) ?
C13 C31 . 1.4679(17) ?
C14 C15 . 1.4020(16) ?
C15 C16 . 1.3731(17) ?
C15 H15 . 0.95 ?
C16 C17 . 1.5110(16) ?
C17 C18 . 1.5313(18) ?
C17 H17A . 0.99 ?
C17 H17B . 0.99 ?
C18 C34 . 1.5252(19) ?
C18 C19 . 1.5265(16) ?
C18 C35 . 1.5328(18) ?
C19 C20 . 1.3869(17) ?
C20 H20 . 0.95 ?
C21 C22 . 1.522(2) ?
C21 H21A . 0.99 ?
C21 H21B . 0.99 ?
C22 H22A . 0.98 ?
C22 H22B . 0.98 ?
C22 H22C . 0.98 ?
C24 C25 . 1.498(2) ?
C24 H24A . 0.99 ?
C24 H24B . 0.99 ?
C25 H25A . 0.98 ?
C25 H25B . 0.98 ?
C25 H25C . 0.98 ?
C26 H26A . 0.98 ?
C26 H26B . 0.98 ?
C26 H26C . 0.98 ?
C27 H27A . 0.98 ?
C27 H27B . 0.98 ?
C27 H27C . 0.98 ?
C28 H28A . 0.98 ?
C28 H28B . 0.98 ?
C28 H28C . 0.98 ?
C29 C30 . 1.5260(19) ?
C29 H29A . 0.99 ?
C29 H29B . 0.99 ?
C30 H30A . 0.98 ?
C30 H30B . 0.98 ?
C30 H30C . 0.98 ?
C31 O5A . 1.344(9) ?
C31 O5 . 1.344(2) ?
C34 H34A . 0.98 ?
C34 H34B . 0.98 ?
C34 H34C . 0.98 ?
C35 H35A . 0.98 ?
C35 H35B . 0.98 ?
C35 H35C . 0.98 ?
O5 C32 . 1.448(4) ?
C32 C33 . 1.507(5) ?
C32 H32A . 0.99 ?
C32 H32B . 0.99 ?
C33 H33A . 0.98 ?
C33 H33B . 0.98 ?
C33 H33C . 0.98 ?
O5A C32A . 1.437(15) ?
C32A C33A . 1.496(16) ?
C32A H32C . 0.99 ?
C32A H32D . 0.99 ?
C33A H33D . 0.98 ?
C33A H33E . 0.98 ?
C33A H33F . 0.98 ?

loop_
_geom_hbond_atom_site_label_D
_geom_hbond_atom_site_label_H
_geom_hbond_atom_site_label_A
_geom_hbond_site_symmetry_A
_geom_hbond_distance_DH
_geom_hbond_distance_HA
_geom_hbond_distance_DA
_geom_hbond_angle_DHA
_geom_hbond_publ_flag
N1 H1 N2 . 0.869(16) 2.353(16) 2.9121(14) 122.3(13) ?
N1 H1 N4 . 0.869(16) 2.461(16) 2.9666(14) 117.7(12) ?
N3 H3 N2 . 0.859(16) 2.487(15) 3.0174(14) 120.7(12) ?
N3 H3 N4 . 0.859(16) 2.388(15) 2.9317(14) 121.6(12) ?
C15 H15 O4 . 0.95 2.33 2.9804(15) 125.1 ?
C25 H25C O1 2_545 0.98 2.58 3.532(2) 164.2 ?
C26 H26A O4 1_455 0.98 2.57 3.3172(16) 133.1 ?
C26 H26C O2 . 0.98 2.6 3.2762(18) 126.6 ?

loop_
_geom_torsion_atom_site_label_1
_geom_torsion_atom_site_label_2
_geom_torsion_atom_site_label_3
_geom_torsion_atom_site_label_4
_geom_torsion_site_symmetry_1
_geom_torsion_site_symmetry_2
_geom_torsion_site_symmetry_3
_geom_torsion_site_symmetry_4
_geom_torsion
_geom_torsion_publ_flag
C4 N1 C1 C20 . . . . -178.35(12) ?
C4 N1 C1 C2 . . . . 0.48(13) ?
N1 C1 C2 C3 . . . . -1.10(14) ?
C20 C1 C2 C3 . . . . 177.75(12) ?
N1 C1 C2 C21 . . . . -178.34(12) ?
C20 C1 C2 C21 . . . . 0.5(2) ?
C1 C2 C3 C4 . . . . 1.29(14) ?
C21 C2 C3 C4 . . . . 178.46(12) ?
C1 C2 C3 C23 . . . . -179.14(11) ?
C21 C2 C3 C23 . . . . -2.0(2) ?
C1 N1 C4 C5 . . . . -176.73(11) ?
C1 N1 C4 C3 . . . . 0.31(13) ?
C2 C3 C4 N1 . . . . -1.01(14) ?
C23 C3 C4 N1 . . . . 179.46(12) ?
C2 C3 C4 C5 . . . . 175.91(12) ?
C23 C3 C4 C5 . . . . -3.6(2) ?
C26 O3 C5 C4 . . . . 103.98(13) ?
C26 O3 C5 C6 . . . . -82.65(14) ?
N1 C4 C5 O3 . . . . 176.87(10) ?
C3 C4 C5 O3 . . . . 0.48(18) ?
N1 C4 C5 C6 . . . . 4.3(2) ?
C3 C4 C5 C6 . . . . -172.12(12) ?
C9 N2 C6 C5 . . . . 174.58(11) ?
C9 N2 C6 C7 . . . . -4.50(13) ?
O3 C5 C6 N2 . . . . -175.39(10) ?
C4 C5 C6 N2 . . . . -2.9(2) ?
O3 C5 C6 C7 . . . . 3.60(17) ?
C4 C5 C6 C7 . . . . 176.05(12) ?
N2 C6 C7 C8 . . . . 12.27(13) ?
C5 C6 C7 C8 . . . . -166.83(11) ?
C6 C7 C8 C27 . . . . -134.91(11) ?
C6 C7 C8 C28 . . . . 101.71(11) ?
C6 C7 C8 C9 . . . . -13.68(11) ?
C6 N2 C9 C10 . . . . 178.10(11) ?
C6 N2 C9 C8 . . . . -5.65(13) ?
C27 C8 C9 N2 . . . . 132.54(11) ?
C28 C8 C9 N2 . . . . -103.85(12) ?
C7 C8 C9 N2 . . . . 12.72(12) ?
C27 C8 C9 C10 . . . . -51.02(16) ?
C28 C8 C9 C10 . . . . 72.60(14) ?
C7 C8 C9 C10 . . . . -170.84(11) ?
N2 C9 C10 C11 . . . . 0.3(2) ?
C8 C9 C10 C11 . . . . -175.68(11) ?
C14 N3 C11 C10 . . . . 178.42(11) ?
C14 N3 C11 C12 . . . . 0.06(12) ?
C9 C10 C11 N3 . . . . 1.1(2) ?
C9 C10 C11 C12 . . . . 179.09(12) ?
N3 C11 C12 C13 . . . . 0.21(12) ?
C10 C11 C12 C13 . . . . -178.11(11) ?
N3 C11 C12 C29 . . . . 178.93(10) ?
C10 C11 C12 C29 . . . . 0.61(19) ?
C11 C12 C13 C14 . . . . -0.39(13) ?
C29 C12 C13 C14 . . . . -179.04(11) ?
C11 C12 C13 C31 . . . . 177.34(11) ?
C29 C12 C13 C31 . . . . -1.3(2) ?
C11 N3 C14 C15 . . . . 179.93(11) ?
C11 N3 C14 C13 . . . . -0.30(12) ?
C12 C13 C14 N3 . . . . 0.43(13) ?
C31 C13 C14 N3 . . . . -177.46(10) ?
C12 C13 C14 C15 . . . . -179.82(11) ?
C31 C13 C14 C15 . . . . 2.30(19) ?
N3 C14 C15 C16 . . . . 3.70(19) ?
C13 C14 C15 C16 . . . . -176.02(12) ?
C19 N4 C16 C15 . . . . 170.16(11) ?
C19 N4 C16 C17 . . . . -9.67(13) ?
C14 C15 C16 N4 . . . . 3.2(2) ?
C14 C15 C16 C17 . . . . -177.00(12) ?
N4 C16 C17 C18 . . . . 19.46(13) ?
C15 C16 C17 C18 . . . . -160.39(11) ?
C16 C17 C18 C34 . . . . -141.26(11) ?
C16 C17 C18 C19 . . . . -19.50(12) ?
C16 C17 C18 C35 . . . . 94.40(12) ?
C16 N4 C19 C20 . . . . 179.93(11) ?
C16 N4 C19 C18 . . . . -4.70(13) ?
C34 C18 C19 N4 . . . . 137.56(12) ?
C17 C18 C19 N4 . . . . 16.17(13) ?
C35 C18 C19 N4 . . . . -99.49(12) ?
C34 C18 C19 C20 . . . . -46.89(16) ?
C17 C18 C19 C20 . . . . -168.29(11) ?
C35 C18 C19 C20 . . . . 76.06(15) ?
N1 C1 C20 C19 . . . . 2.1(2) ?
C2 C1 C20 C19 . . . . -176.55(12) ?
N4 C19 C20 C1 . . . . -4.1(2) ?
C18 C19 C20 C1 . . . . -179.07(12) ?
C3 C2 C21 C22 . . . . -95.99(16) ?
C1 C2 C21 C22 . . . . 80.69(16) ?
C24 O2 C23 O1 . . . . 2.75(19) ?
C24 O2 C23 C3 . . . . -172.11(11) ?
C2 C3 C23 O1 . . . . -82.57(18) ?
C4 C3 C23 O1 . . . . 96.90(17) ?
C2 C3 C23 O2 . . . . 92.24(14) ?
C4 C3 C23 O2 . . . . -88.28(16) ?
C23 O2 C24 C25 . . . . 170.83(11) ?
C13 C12 C29 C30 . . . . 86.27(15) ?
C11 C12 C29 C30 . . . . -92.16(14) ?
C12 C13 C31 O4 . . . . 169.25(12) ?
C14 C13 C31 O4 . . . . -13.32(19) ?
C12 C13 C31 O5A . . . . -3.1(14) ?
C14 C13 C31 O5A . . . . 174.3(14) ?
C12 C13 C31 O5 . . . . -14.3(3) ?
C14 C13 C31 O5 . . . . 163.1(3) ?
O4 C31 O5 C32 . . . . 1.4(6) ?
O5A C31 O5 C32 . . . . 104.(7) ?
C13 C31 O5 C32 . . . . -175.3(4) ?
C31 O5 C32 C33 . . . . -161.3(5) ?
O4 C31 O5A C32A . . . . 9.(3) ?
O5 C31 O5A C32A . . . . -76.(6) ?
C13 C31 O5A C32A . . . . -178.9(18) ?
C31 O5A C32A C33A . . . . 112.(3) ?
